data_8104689
loop_
_publ_author_name
'Wang, Jing'
'Luo, Jiahuan'
'Zhai, Shengxian'
'Yongsheng, Niu'
'Tian, Dayong'
'Zhang, Chuanxiang'

_publ_section_title
;
 Crystal structure of poly[diaqua-bis(\m2-3-(pyrimidin-5-yl)benzoato-\k2
 N:O)cobalt(II)] dihydrate, [Co(C11H11O2N2)2(H2O)2]
;
_journal_issue 4
_journal_name_full 'Zeitschrift f\"ur Kristallographie - New Crystal Structures'
_journal_page_first 717
_journal_page_last 718
_journal_paper_doi 10.1515/ncrs-2021-0044
_journal_volume 236
_journal_year 2021
_chemical_formula_moiety 'C22 H18 Co N4 O6, 2(H2 O)'
_chemical_formula_sum 'C22 H22 Co N4 O8'
_chemical_formula_weight 529.36
_space_group_crystal_system monoclinic
_space_group_IT_number 14
_space_group_name_Hall '-P 2ybc'
_space_group_name_H-M_alt 'P 1 21/c 1'
_atom_sites_solution_hydrogens mixed
_atom_sites_solution_primary dual
_cell_angle_alpha 90
_cell_angle_beta 103.5570(10)
_cell_angle_gamma 90
_cell_formula_units_Z 2
_cell_length_a 8.7117(5)
_cell_length_b 8.7935(5)
_cell_length_c 15.0791(9)
_cell_measurement_reflns_used 3245
_cell_measurement_temperature 296(2)
_cell_measurement_theta_max 28.25
_cell_measurement_theta_min 2.70
_cell_volume 1122.97(11)
_computing_cell_refinement 'SAINT v7.68A (Bruker, 2009)'
_computing_data_reduction 'SAINT v7.68A (Bruker, 2009)'
_computing_molecular_graphics 'Olex2 1.3 (Dolomanov et al., 2009)'
_computing_publication_material 'Olex2 1.3 (Dolomanov et al., 2009)'
_computing_structure_refinement 'SHELXL 2018/3 (Sheldrick, 2015)'
_computing_structure_solution 'SHELXT  (Sheldrick, 2015)'
_diffrn_ambient_temperature 296.15
_diffrn_measured_fraction_theta_full 1.000
_diffrn_measured_fraction_theta_max 0.965
_diffrn_measurement_device_type 'CCD area detector'
_diffrn_measurement_method 'phi and omega scans'
_diffrn_radiation_monochromator graphite
_diffrn_radiation_type MoK\a
_diffrn_radiation_wavelength 0.71073
_diffrn_reflns_av_R_equivalents 0.0176
_diffrn_reflns_av_unetI/netI 0.0220
_diffrn_reflns_Laue_measured_fraction_full 1.000
_diffrn_reflns_Laue_measured_fraction_max 0.965
_diffrn_reflns_limit_h_max 11
_diffrn_reflns_limit_h_min -10
_diffrn_reflns_limit_k_max 11
_diffrn_reflns_limit_k_min -10
_diffrn_reflns_limit_l_max 20
_diffrn_reflns_limit_l_min -18
_diffrn_reflns_number 6839
_diffrn_reflns_point_group_measured_fraction_full 1.000
_diffrn_reflns_point_group_measured_fraction_max 0.965
_diffrn_reflns_theta_full 25.242
_diffrn_reflns_theta_max 28.256
_diffrn_reflns_theta_min 2.405
_diffrn_source_current 30.0
_diffrn_source_power 1.5
_diffrn_source_voltage 50.0
_exptl_absorpt_coefficient_mu 0.822
_exptl_absorpt_correction_T_max 0.9811
_exptl_absorpt_correction_T_min 0.7562
_exptl_absorpt_correction_type multi-scan
_exptl_absorpt_process_details SABABS
_exptl_crystal_colour colourless
_exptl_crystal_colour_primary colourless
_exptl_crystal_density_diffrn 1.566
_exptl_crystal_density_meas .
_exptl_crystal_density_method 'not measured'
_exptl_crystal_description block
_exptl_crystal_F_000 546
_exptl_crystal_size_max 0.13
_exptl_crystal_size_mid 0.11
_exptl_crystal_size_min 0.1
_refine_diff_density_max 0.305
_refine_diff_density_min -0.299
_refine_diff_density_rms 0.052
_refine_ls_extinction_coef .
_refine_ls_extinction_method none
_refine_ls_goodness_of_fit_ref 1.035
_refine_ls_hydrogen_treatment mixed
_refine_ls_matrix_type full
_refine_ls_number_parameters 172
_refine_ls_number_reflns 2676
_refine_ls_number_restraints 0
_refine_ls_restrained_S_all 1.035
_refine_ls_R_factor_all 0.0329
_refine_ls_R_factor_gt 0.0271
_refine_ls_shift/su_max 0.001
_refine_ls_shift/su_mean 0.000
_refine_ls_structure_factor_coef Fsqd
_refine_ls_weighting_details 'w=1/[\s^2^(Fo^2^)+(0.0362P)^2^+0.3425P] where P=(Fo^2^+2Fc^2^)/3'
_refine_ls_weighting_scheme calc
_refine_ls_wR_factor_gt 0.0689
_refine_ls_wR_factor_ref 0.0725
_reflns_Friedel_coverage 0.000
_reflns_Friedel_fraction_full .
_reflns_Friedel_fraction_max .
_reflns_number_gt 2340
_reflns_number_total 2676
_reflns_threshold_expression 'I > 2\s(I)'
_cod_data_source_file suppl_j_ncrs-2021-0044_suppl.cif
_cod_data_source_block a
_cod_database_code 8104689
_shelx_space_group_comment
;
The symmetry employed for this shelxl refinement is uniquely defined
by the following loop, which should always be used as a source of
symmetry information in preference to the above space-group names.
They are only intended as comments.
;
_shelx_estimated_absorpt_t_max 0.922
_shelx_estimated_absorpt_t_min 0.901
_olex2_refinement_description
;
1. Fixed Uiso
 At 1.2 times of:
  All C(H) groups
 At 1.5 times of:
  All C(H,H,H,H) groups
2.a Aromatic/amide H refined with riding coordinates:
 C1(H1), C2(H2), C4(H4), C6(H6), C7(H7), C8(H8), C10(H10)
;

loop_
_space_group_symop_operation_xyz
'x, y, z'
'-x, y+1/2, -z+1/2'
'-x, -y, -z'
'x, -y-1/2, z-1/2'

loop_
_atom_site_label
_atom_site_type_symbol
_atom_site_fract_x
_atom_site_fract_y
_atom_site_fract_z
_atom_site_U_iso_or_equiv
_atom_site_adp_type
_atom_site_occupancy
_atom_site_site_symmetry_order
_atom_site_calc_flag
_atom_site_refinement_flags_posn
_atom_site_refinement_flags_adp
_atom_site_refinement_flags_occupancy
_atom_site_disorder_assembly
_atom_site_disorder_group
Co1 Co 0.500000 0.000000 1.000000 0.02176(9) Uani 1 2 d S . P . .
O1 O 0.85551(13) 0.61825(15) 0.62114(7) 0.0381(3) Uani 1 1 d . . . . .
O2 O 0.61420(13) 0.55215(14) 0.63417(7) 0.0309(2) Uani 1 1 d . . . . .
O3 O 0.30785(14) 0.05714(15) 1.04896(8) 0.0337(3) Uani 1 1 d . . . . .
N1 N 0.58426(15) 0.23641(14) 1.02250(8) 0.0261(3) Uani 1 1 d . . . . .
N2 N 0.66254(16) 0.42948(16) 1.13396(8) 0.0318(3) Uani 1 1 d . . . . .
C1 C 0.59837(18) 0.29584(18) 1.10563(10) 0.0300(3) Uani 1 1 d . . . . .
H1 H 0.559756 0.238383 1.147422 0.036 Uiso 1 1 calc R U . . .
C2 C 0.71720(19) 0.51054(18) 1.07325(10) 0.0295(3) Uani 1 1 d . . . . .
H2 H 0.761698 0.605149 1.090892 0.035 Uiso 1 1 calc R U . . .
H3A H 0.273(3) 0.008(2) 1.0857(15) 0.044 Uiso 1 1 d . U . . .
H3B H 0.240(2) 0.075(2) 1.0049(15) 0.044 Uiso 1 1 d . U . . .
H4A H 0.089(3) -0.108(2) 1.1610(14) 0.044 Uiso 1 1 d . U . . .
H4B H 0.225(2) -0.087(3) 1.2178(14) 0.044 Uiso 1 1 d . U . . .
C3 C 0.71114(17) 0.46087(17) 0.98465(10) 0.0238(3) Uani 1 1 d . . . . .
C4 C 0.64096(17) 0.31990(17) 0.96275(9) 0.0253(3) Uani 1 1 d . . . . .
H4 H 0.632849 0.281685 0.904326 0.030 Uiso 1 1 calc R U . . .
C5 C 0.78163(17) 0.55104(17) 0.92096(9) 0.0231(3) Uani 1 1 d . . . . .
C6 C 0.90470(17) 0.65317(17) 0.95550(10) 0.0259(3) Uani 1 1 d . . . . .
H6 H 0.940460 0.664648 1.018269 0.031 Uiso 1 1 calc R U . . .
C7 C 0.97358(17) 0.73690(18) 0.89783(10) 0.0280(3) Uani 1 1 d . . . . .
H7 H 1.052437 0.806847 0.921865 0.034 Uiso 1 1 calc R U . . .
C8 C 0.92587(17) 0.71724(18) 0.80447(10) 0.0278(3) Uani 1 1 d . . . . .
H8 H 0.974695 0.771593 0.765835 0.033 Uiso 1 1 calc R U . . .
C9 C 0.80438(17) 0.61574(17) 0.76837(9) 0.0246(3) Uani 1 1 d . . . . .
C10 C 0.73136(17) 0.53534(17) 0.82673(10) 0.0247(3) Uani 1 1 d . . . . .
H10 H 0.647911 0.470317 0.802415 0.030 Uiso 1 1 calc R U . . .
C11 C 0.75461(17) 0.59345(16) 0.66665(9) 0.0251(3) Uani 1 1 d . . . . .
O4 O 0.18901(17) -0.10870(17) 1.16861(9) 0.0438(3) Uani 1 1 d . . . . .

loop_
_atom_site_aniso_label
_atom_site_aniso_U_11
_atom_site_aniso_U_22
_atom_site_aniso_U_33
_atom_site_aniso_U_23
_atom_site_aniso_U_13
_atom_site_aniso_U_12
Co1 0.02261(15) 0.02567(16) 0.01799(14) 0.00182(10) 0.00674(10) 0.00194(10)
O1 0.0324(6) 0.0600(8) 0.0231(5) 0.0016(5) 0.0090(5) -0.0081(5)
O2 0.0294(6) 0.0417(6) 0.0210(5) -0.0027(5) 0.0046(4) -0.0068(5)
O3 0.0302(6) 0.0446(7) 0.0293(6) 0.0077(5) 0.0132(5) 0.0081(5)
N1 0.0299(6) 0.0273(6) 0.0217(6) 0.0008(5) 0.0070(5) 0.0000(5)
N2 0.0401(8) 0.0345(7) 0.0223(6) -0.0026(5) 0.0104(5) -0.0012(6)
C1 0.0357(8) 0.0330(8) 0.0233(7) 0.0022(6) 0.0110(6) 0.0011(6)
C2 0.0347(8) 0.0294(8) 0.0246(7) -0.0026(6) 0.0072(6) -0.0012(6)
C3 0.0233(7) 0.0272(7) 0.0205(7) 0.0014(5) 0.0042(5) 0.0031(5)
C4 0.0283(7) 0.0282(8) 0.0190(6) -0.0002(5) 0.0048(5) 0.0006(6)
C5 0.0243(7) 0.0233(7) 0.0215(7) 0.0005(5) 0.0052(5) 0.0031(5)
C6 0.0261(7) 0.0284(7) 0.0218(7) -0.0022(6) 0.0026(5) 0.0031(6)
C7 0.0248(7) 0.0278(8) 0.0299(8) -0.0032(6) 0.0032(6) -0.0027(6)
C8 0.0279(7) 0.0287(8) 0.0278(7) 0.0017(6) 0.0084(6) -0.0013(6)
C9 0.0252(7) 0.0267(7) 0.0214(7) 0.0007(5) 0.0044(5) 0.0015(6)
C10 0.0252(7) 0.0262(7) 0.0219(7) -0.0007(5) 0.0040(6) -0.0030(5)
C11 0.0305(7) 0.0239(7) 0.0206(6) 0.0025(5) 0.0051(6) 0.0007(6)
O4 0.0414(7) 0.0624(9) 0.0301(6) 0.0048(6) 0.0139(6) 0.0021(6)

loop_
_atom_type_symbol
_atom_type_description
_atom_type_scat_dispersion_real
_atom_type_scat_dispersion_imag
_atom_type_scat_source
C C 0.0033 0.0016 'International Tables Vol C Tables 4.2.6.8 and 6.1.1.4'
H H 0.0000 0.0000 'International Tables Vol C Tables 4.2.6.8 and 6.1.1.4'
Co Co 0.3494 0.9721 'International Tables Vol C Tables 4.2.6.8 and 6.1.1.4'
N N 0.0061 0.0033 'International Tables Vol C Tables 4.2.6.8 and 6.1.1.4'
O O 0.0106 0.0060 'International Tables Vol C Tables 4.2.6.8 and 6.1.1.4'

loop_
_geom_angle_atom_site_label_1
_geom_angle_atom_site_label_2
_geom_angle_atom_site_label_3
_geom_angle
_geom_angle_site_symmetry_1
_geom_angle_site_symmetry_3
O2 Co1 O2 180.0 4_566 2_646
O2 Co1 N1 90.45(5) 4_566 3_657
O2 Co1 N1 89.55(5) 2_646 3_657
O2 Co1 N1 90.45(5) 2_646 .
O2 Co1 N1 89.55(5) 4_566 .
O3 Co1 O2 92.95(5) . 2_646
O3 Co1 O2 87.05(5) . 4_566
O3 Co1 O2 92.95(5) 3_657 4_566
O3 Co1 O2 87.05(5) 3_657 2_646
O3 Co1 O3 180.0 . 3_657
O3 Co1 N1 89.08(5) . .
O3 Co1 N1 90.92(5) 3_657 .
O3 Co1 N1 89.08(5) 3_657 3_657
O3 Co1 N1 90.92(5) . 3_657
N1 Co1 N1 180.0 . 3_657
C11 O2 Co1 129.75(10) . 2_656
Co1 O3 H3A 125.6(14) . .
Co1 O3 H3B 105.1(15) . .
H3A O3 H3B 110(2) . .
C1 N1 Co1 117.84(10) . .
C1 N1 C4 116.61(13) . .
C4 N1 Co1 125.02(10) . .
C1 N2 C2 116.32(13) . .
N1 C1 H1 117.0 . .
N2 C1 N1 125.92(14) . .
N2 C1 H1 117.0 . .
N2 C2 H2 118.3 . .
N2 C2 C3 123.43(14) . .
C3 C2 H2 118.3 . .
C2 C3 C5 121.59(14) . .
C4 C3 C2 115.05(13) . .
C4 C3 C5 123.31(13) . .
N1 C4 C3 122.66(13) . .
N1 C4 H4 118.7 . .
C3 C4 H4 118.7 . .
C6 C5 C3 119.87(13) . .
C10 C5 C3 121.89(13) . .
C10 C5 C6 118.23(13) . .
C5 C6 H6 119.5 . .
C7 C6 C5 121.03(13) . .
C7 C6 H6 119.5 . .
C6 C7 H7 119.9 . .
C6 C7 C8 120.26(14) . .
C8 C7 H7 119.9 . .
C7 C8 H8 120.1 . .
C7 C8 C9 119.83(14) . .
C9 C8 H8 120.1 . .
C8 C9 C11 119.48(13) . .
C10 C9 C8 119.70(13) . .
C10 C9 C11 120.82(13) . .
C5 C10 C9 120.89(13) . .
C5 C10 H10 119.6 . .
C9 C10 H10 119.6 . .
O1 C11 O2 125.34(13) . .
O1 C11 C9 117.59(13) . .
O2 C11 C9 117.07(13) . .
H4A O4 H4B 108(2) . .

loop_
_geom_bond_atom_site_label_1
_geom_bond_atom_site_label_2
_geom_bond_distance
_geom_bond_site_symmetry_2
Co1 O2 2.0856(10) 4_566
Co1 O2 2.0856(10) 2_646
Co1 O3 2.0443(11) .
Co1 O3 2.0443(11) 3_657
Co1 N1 2.2043(13) 3_657
Co1 N1 2.2043(13) .
O1 C11 1.2546(18) .
O2 C11 1.2598(18) .
O3 H3A 0.82(2) .
O3 H3B 0.80(2) .
N1 C1 1.3369(19) .
N1 C4 1.3429(18) .
N2 C1 1.328(2) .
N2 C2 1.333(2) .
C1 H1 0.9300 .
C2 H2 0.9300 .
C2 C3 1.395(2) .
C3 C4 1.387(2) .
C3 C5 1.485(2) .
C4 H4 0.9300 .
C5 C6 1.402(2) .
C5 C10 1.3921(19) .
C6 H6 0.9300 .
C6 C7 1.380(2) .
C7 H7 0.9300 .
C7 C8 1.382(2) .
C8 H8 0.9300 .
C8 C9 1.394(2) .
C9 C10 1.393(2) .
C9 C11 1.5057(19) .
C10 H10 0.9300 .
O4 H4A 0.85(2) .
O4 H4B 0.76(2) .

loop_
_geom_torsion_atom_site_label_1
_geom_torsion_atom_site_label_2
_geom_torsion_atom_site_label_3
_geom_torsion_atom_site_label_4
_geom_torsion
_geom_torsion_site_symmetry_1
_geom_torsion_site_symmetry_2
_geom_torsion_site_symmetry_3
_geom_torsion_site_symmetry_4
Co1 O2 C11 O1 3.3(2) 2_656 . . .
Co1 O2 C11 C9 -177.16(10) 2_656 . . .
Co1 N1 C1 N2 172.43(12) . . . .
Co1 N1 C4 C3 -171.49(10) . . . .
N2 C2 C3 C4 1.0(2) . . . .
N2 C2 C3 C5 -176.48(14) . . . .
C1 N1 C4 C3 0.0(2) . . . .
C1 N2 C2 C3 -0.7(2) . . . .
C2 N2 C1 N1 0.1(2) . . . .
C2 C3 C4 N1 -0.6(2) . . . .
C2 C3 C5 C6 24.7(2) . . . .
C2 C3 C5 C10 -156.68(15) . . . .
C3 C5 C6 C7 179.18(13) . . . .
C3 C5 C10 C9 -176.87(13) . . . .
C4 N1 C1 N2 0.3(2) . . . .
C4 C3 C5 C6 -152.57(14) . . . .
C4 C3 C5 C10 26.1(2) . . . .
C5 C3 C4 N1 176.80(13) . . . .
C5 C6 C7 C8 -2.4(2) . . . .
C6 C5 C10 C9 1.8(2) . . . .
C6 C7 C8 C9 1.9(2) . . . .
C7 C8 C9 C10 0.3(2) . . . .
C7 C8 C9 C11 -179.18(14) . . . .
C8 C9 C10 C5 -2.2(2) . . . .
C8 C9 C11 O1 26.4(2) . . . .
C8 C9 C11 O2 -153.15(14) . . . .
C10 C5 C6 C7 0.5(2) . . . .
C10 C9 C11 O1 -153.06(14) . . . .
C10 C9 C11 O2 27.4(2) . . . .
C11 C9 C10 C5 177.29(13) . . . .
